data_1511563
loop_
_publ_author_name
'Garbauskas, M.F.'
'Slack, G.A.'
'Viala, J.C.'
'Kasper, J.S.'
'Vlasse, M.'

_publ_section_title
;
 The crystal structure of Si B6
;
_journal_name_full 'Journal of Solid State Chemistry'
_journal_page_first 31
_journal_page_last 45
_journal_paper_doi 10.1016/0022-4596(86)90149-0
_journal_volume 63
_journal_year 1986
_chemical_formula_sum 'B5.82 Si1.04'
_chemical_name_systematic 'Si1.04 B5.82'
_space_group_IT_number 58
_symmetry_space_group_name_Hall '-P 2 2n'
_symmetry_space_group_name_H-M 'P n n m'
_cell_angle_alpha 90
_cell_angle_beta 90
_cell_angle_gamma 90
_cell_formula_units_Z 41
_cell_length_a 14.397
_cell_length_b 18.318
_cell_length_c 9.911
_cell_volume 2613.771
_citation_journal_id_ASTM JSSCBI
_cod_data_source_file boron4-x_202.cif
_cod_data_source_block B5.82Si1.04
_cod_database_code 1511563

loop_
_symmetry_equiv_pos_as_xyz
x,y,z
-x,-y,z
x+1/2,-y+1/2,-z+1/2
-x+1/2,y+1/2,-z+1/2
-x,-y,-z
x,y,-z
-x-1/2,y-1/2,z-1/2
x-1/2,-y-1/2,z-1/2

loop_
_atom_site_label
_atom_site_type_symbol
_atom_site_fract_x
_atom_site_fract_y
_atom_site_fract_z
_atom_site_occupancy
_atom_site_U_iso_or_equiv
B13 B 0.5952 0.4479 0.5 1 0.0
B9 B 0.3894 0.1121 0 1 0.0
Si9 Si 0.3517 0.3818 0.5 0.46 0.0
Si6 Si 0.1398 0.4731 0.8448 0.41 0.0
B11 B 0.4858 0.4098 0.5 1 0.0
B6 B 0.1489 0.4649 0.8334 0.59 0.0
B3 B 0.4181 0.1897 0.6463 0.571 0.0
Si4 Si 0.5551 0.6195 0.0952 0.244 0.0
B1 B 0.34 0.1613 0.1463 0.457 0.0
B35 B 0.2247 0.4012 0.585 1 0.0
Si1 Si 0.3551 0.1617 0.1783 0.543 0.0
B27 B 0.4654 0.6884 0.2052 1 0.0
Si2 Si 0.341 0.5564 0.0995 0.394 0.0
B24 B 0.5386 0.1795 0.591 1 0.0
B15 B 0.5677 0.2619 0.5 1 0.0
B10 B 0.3759 0.2119 0 1 0.0
B26 B 0.2684 0.2376 0.0902 1 0.0
B8 B 0.1898 0.1031 0 1 0.0
B29 B 0.3748 0.2798 0.592 1 0.0
Si13 Si 0.3755 0.7434 0.1038 0.397 0.0
B28 B 0.2903 0.0735 0.0921 1 0.0
B21 B 0.495 0.2687 0.6508 1 0.0
B38 B 0.2289 0.4002 0.9176 1 0.0
B19 B 0.4116 0.4703 0.5914 1 0.0
B25 B 0.2455 0.3174 0.8293 1 0.0
B5 B 0.0998 0.4185 0.6633 0.579 0.0
B20 B 0.2167 0.1529 0.1498 1 0.0
B17 B 0.4418 0.1335 0.5 1 0.0
B33 B 0.1742 0.3219 0.6734 1 0.0
Si11 Si 0.2858 0.662 0 1 0.0
B37 B 0.2123 0.4898 0.671 1 0.0
B2 B 0.3553 0.5526 0.1077 0.606 0.0
Si8 Si 0.0128 0.437 0.5 1 0.0
Si10 Si 0.0733 0.5249 0 1 0.0
B12 B 0.3442 0.1968 0.5 1 0.0
Si5 Si 0.1053 0.4188 0.6625 0.421 0.0
B34 B 0.2989 0.3388 0.675 1 0.0
B7 B 0.2892 0.4915 0.5 0.5 0.0
B18 B 0.3351 0.387 0.8275 1 0.0
B31 B 0.525 0.4551 0.6503 1 0.0
Si12 Si 0.5127 0.727 0 1 0.0
Si3 Si 0.4086 0.1828 0.6799 0.429 0.0
B4 B 0.5469 0.6251 0.1065 0.756 0.0
B23 B 0.352 0.651 0.2066 1 0.0
B30 B 0.4489 0.5933 0.2089 1 0.0
B14 B 0.4691 0.3184 0.5 1 0.0
B22 B 0.1288 0.3614 0.8316 1 0.0
B16 B 0.1748 0.1987 0 1 0.0
Si7 Si 0.4776 0.5452 0 0.526 0.0
B36 B 0.3191 0.4375 0.6748 1 0.0
B32 B 0.2808 0.4795 0.8299 1 0.0
